data_2211696
loop_
_publ_author_name
'Peng Lei'
'Wei Wang'
'Qing-Shan Yang'
'De-Qian Shi'

_publ_section_title
;
 1,3-Bis(1-phenyl-1<i>H</i>-tetrazole-5-ylsulfanyl)propane
;
_journal_coeditor_code AT2168
_journal_issue 1
_journal_name_full 'Acta Crystallographica Section E'
_journal_page_first o110
_journal_page_last o111
_journal_paper_doi 10.1107/S1600536806051099
_journal_volume 63
_journal_year 2007
_chemical_formula_iupac 'C17 H16 N8 S2'
_chemical_formula_moiety 'C17 H16 N8 S2'
_chemical_formula_sum 'C17 H16 N8 S2'
_chemical_formula_weight 396.5
_chemical_melting_point 372
_chemical_name_systematic
;
1,3-Bis(1-phenyl-1H-tetrazole-5-ylsulfanyl)propane
;
_space_group_IT_number 14
_symmetry_cell_setting monoclinic
_symmetry_space_group_name_Hall '-P 2yn'
_symmetry_space_group_name_H-M 'P 1 21/n 1'
_atom_sites_solution_hydrogens geom
_atom_sites_solution_primary direct
_atom_sites_solution_secondary difmap
_cell_angle_alpha 90.00
_cell_angle_beta 112.24(3)
_cell_angle_gamma 90.00
_cell_formula_units_Z 4
_cell_length_a 16.774(3)
_cell_length_b 6.5029(13)
_cell_length_c 18.691(4)
_cell_measurement_reflns_used 5232
_cell_measurement_temperature 293(2)
_cell_measurement_theta_max 27.2
_cell_measurement_theta_min 2.3
_cell_volume 1887.1(8)
_computing_cell_refinement CrystalClear
_computing_data_collection 'CrystalClear (Molecular Structure Corporation & Rigaku, 1999)'
_computing_data_reduction 'CrystalStructure (Rigaku/MSC, 2005)'
_computing_molecular_graphics 'SHELXTL (Bruker, 1997)'
_computing_publication_material SHELXTL
_computing_structure_refinement 'SHELXL97 (Sheldrick, 1997)'
_computing_structure_solution 'SHELXS97 (Sheldrick, 1997)'
_diffrn_ambient_temperature 293(2)
_diffrn_detector_area_resol_mean 7.31
_diffrn_measured_fraction_theta_full 0.994
_diffrn_measured_fraction_theta_max 0.994
_diffrn_measurement_device_type 'Rigaku Saturn 70'
_diffrn_measurement_method \w
_diffrn_radiation_monochromator confocal
_diffrn_radiation_source 'rotating anode'
_diffrn_radiation_type 'Mo K\a'
_diffrn_radiation_wavelength 0.71073
_diffrn_reflns_av_R_equivalents 0.0484
_diffrn_reflns_av_sigmaI/netI 0.0425
_diffrn_reflns_limit_h_max 19
_diffrn_reflns_limit_h_min -22
_diffrn_reflns_limit_k_max 8
_diffrn_reflns_limit_k_min -7
_diffrn_reflns_limit_l_max 24
_diffrn_reflns_limit_l_min -24
_diffrn_reflns_number 14105
_diffrn_reflns_theta_full 27.88
_diffrn_reflns_theta_max 27.88
_diffrn_reflns_theta_min 1.39
_diffrn_standards_decay_% 0
_diffrn_standards_number 0
_exptl_absorpt_coefficient_mu 0.302
_exptl_absorpt_correction_T_max 0.9704
_exptl_absorpt_correction_T_min 0.9589
_exptl_absorpt_correction_type multi-scan
_exptl_absorpt_process_details '(REQAB; Jacobson, 1998)'
_exptl_crystal_colour colourless
_exptl_crystal_density_diffrn 1.396
_exptl_crystal_density_method 'not measured'
_exptl_crystal_description plate
_exptl_crystal_F_000 824
_exptl_crystal_size_max 0.14
_exptl_crystal_size_mid 0.12
_exptl_crystal_size_min 0.10
_refine_diff_density_max 0.241
_refine_diff_density_min -0.301
_refine_ls_extinction_coef 0.0165(19)
_refine_ls_extinction_method SHELXL97
_refine_ls_goodness_of_fit_ref 1.097
_refine_ls_hydrogen_treatment constr
_refine_ls_matrix_type full
_refine_ls_number_parameters 245
_refine_ls_number_reflns 4478
_refine_ls_number_restraints 0
_refine_ls_restrained_S_all 1.097
_refine_ls_R_factor_all 0.0694
_refine_ls_R_factor_gt 0.0497
_refine_ls_shift/su_max 0.002
_refine_ls_shift/su_mean 0.000
_refine_ls_structure_factor_coef Fsqd
_refine_ls_weighting_details 'w=1/[\s^2^(Fo^2^)+(0.0652P)^2^] where P=(Fo^2^+2Fc^2^)/3'
_refine_ls_weighting_scheme calc
_refine_ls_wR_factor_gt 0.1185
_refine_ls_wR_factor_ref 0.1311
_reflns_number_gt 3342
_reflns_number_total 4478
_reflns_threshold_expression I>2\s(I)
_cod_data_source_file at2168.cif
_cod_data_source_block I
_cod_original_sg_symbol_H-M 'P 21/n'
_cod_database_code 2211696
_cod_database_fobs_code 2211696

loop_
_symmetry_equiv_pos_as_xyz
'x, y, z'
'-x+1/2, y+1/2, -z+1/2'
'-x, -y, -z'
'x-1/2, -y-1/2, z-1/2'

loop_
_atom_site_type_symbol
_atom_site_label
_atom_site_fract_x
_atom_site_fract_y
_atom_site_fract_z
_atom_site_U_iso_or_equiv
_atom_site_adp_type
_atom_site_calc_flag
_atom_site_refinement_flags
_atom_site_occupancy
S S1 0.17882(3) 1.23458(8) 1.03342(3) 0.04799(17) Uani d . 1
S S2 0.11140(4) 0.83195(9) 0.79835(3) 0.05260(19) Uani d . 1
N N1 0.04608(10) 1.2317(2) 1.08302(8) 0.0389(4) Uani d . 1
N N2 -0.04119(10) 1.2434(2) 1.05572(10) 0.0455(4) Uani d . 1
N N3 -0.06596(11) 1.2642(2) 0.98180(10) 0.0474(4) Uani d . 1
N N4 0.00229(11) 1.2653(2) 0.95911(9) 0.0444(4) Uani d . 1
N N5 0.19750(11) 1.0604(3) 0.72532(10) 0.0539(4) Uani d . 1
N N6 0.19470(14) 1.0695(3) 0.65123(11) 0.0685(5) Uani d . 1
N N7 0.14153(13) 0.9381(3) 0.60708(10) 0.0650(5) Uani d . 1
N N8 0.10687(10) 0.8364(3) 0.65240(9) 0.0466(4) Uani d . 1
C C1 0.09563(12) 1.2158(3) 1.16485(10) 0.0429(4) Uani d . 1
C C2 0.13872(15) 1.0367(4) 1.19400(12) 0.0605(6) Uani d . 1
H H2 0.1368 0.9267 1.1616 0.073 Uiso calc R 1
C C3 0.18515(17) 1.0233(5) 1.27279(14) 0.0779(8) Uani d . 1
H H3 0.2148 0.9031 1.2938 0.094 Uiso calc R 1
C C4 0.18764(19) 1.1863(5) 1.31981(15) 0.0822(8) Uani d . 1
H H4 0.2193 1.1767 1.3727 0.099 Uiso calc R 1
C C5 0.14372(19) 1.3639(5) 1.28955(14) 0.0798(8) Uani d . 1
H H5 0.1453 1.4735 1.3221 0.096 Uiso calc R 1
C C6 0.09696(15) 1.3810(4) 1.21086(13) 0.0610(6) Uani d . 1
H H6 0.0673 1.5012 1.1898 0.073 Uiso calc R 1
C C7 0.07152(12) 1.2454(2) 1.02300(10) 0.0373(4) Uani d . 1
C C8 0.17388(15) 1.3429(3) 0.94242(11) 0.0518(5) Uani d . 1
H H8A 0.1431 1.4726 0.9346 0.062 Uiso calc R 1
H H8B 0.2322 1.3731 0.9468 0.062 Uiso calc R 1
C C9 0.13129(15) 1.2107(3) 0.87103(11) 0.0520(5) Uani d . 1
H H9A 0.0716 1.1881 0.8641 0.062 Uiso calc R 1
H H9B 0.1317 1.2851 0.8262 0.062 Uiso calc R 1
C C10 0.17444(12) 1.0044(3) 0.87479(10) 0.0455(5) Uani d . 1
H H10A 0.1841 0.9409 0.9243 0.055 Uiso calc R 1
H H10B 0.2301 1.0257 0.8714 0.055 Uiso calc R 1
C C11 0.14204(12) 0.9143(3) 0.72444(10) 0.0436(4) Uani d . 1
C C12 0.04254(12) 0.6805(3) 0.62220(10) 0.0466(5) Uani d . 1
C C13 0.05662(14) 0.4895(3) 0.65652(13) 0.0593(6) Uani d . 1
H H13 0.1075 0.4617 0.6982 0.071 Uiso calc R 1
C C14 -0.00601(18) 0.3396(4) 0.62813(16) 0.0744(7) Uani d . 1
H H14 0.0016 0.2109 0.6515 0.089 Uiso calc R 1
C C15 -0.07975(18) 0.3827(5) 0.56493(17) 0.0827(9) Uani d . 1
H H15 -0.1216 0.2816 0.5454 0.099 Uiso calc R 1
C C16 -0.09226(16) 0.5724(6) 0.53049(15) 0.0811(8) Uani d . 1
H H16 -0.1421 0.5985 0.4875 0.097 Uiso calc R 1
C C17 -0.03113(15) 0.7251(4) 0.55937(13) 0.0645(6) Uani d . 1
H H17 -0.0396 0.8550 0.5369 0.077 Uiso calc R 1

loop_
_atom_site_aniso_label
_atom_site_aniso_U_11
_atom_site_aniso_U_22
_atom_site_aniso_U_33
_atom_site_aniso_U_12
_atom_site_aniso_U_13
_atom_site_aniso_U_23
S1 0.0411(3) 0.0684(4) 0.0354(3) -0.0024(2) 0.0156(2) -0.0061(2)
S2 0.0591(4) 0.0636(4) 0.0384(3) -0.0133(2) 0.0222(2) -0.0082(2)
N1 0.0396(9) 0.0407(8) 0.0370(8) 0.0004(6) 0.0153(7) -0.0008(6)
N2 0.0396(9) 0.0466(9) 0.0504(10) 0.0012(7) 0.0173(7) 0.0000(7)
N3 0.0422(9) 0.0449(9) 0.0503(10) 0.0000(7) 0.0123(8) -0.0010(7)
N4 0.0465(10) 0.0448(9) 0.0385(9) -0.0024(7) 0.0122(7) -0.0024(6)
N5 0.0522(11) 0.0627(11) 0.0522(10) -0.0093(8) 0.0259(8) -0.0071(8)
N6 0.0732(13) 0.0869(14) 0.0580(12) -0.0157(11) 0.0389(10) -0.0055(10)
N7 0.0675(13) 0.0896(14) 0.0468(11) -0.0114(11) 0.0319(10) -0.0036(10)
N8 0.0446(10) 0.0623(10) 0.0370(9) -0.0003(7) 0.0202(7) -0.0042(7)
C1 0.0417(11) 0.0551(11) 0.0344(10) -0.0019(8) 0.0173(8) -0.0008(8)
C2 0.0693(15) 0.0615(13) 0.0458(12) 0.0092(11) 0.0160(11) 0.0046(10)
C3 0.0815(18) 0.0920(19) 0.0503(14) 0.0168(15) 0.0138(13) 0.0163(13)
C4 0.0763(19) 0.128(3) 0.0380(13) 0.0050(17) 0.0171(12) 0.0058(14)
C5 0.0817(19) 0.111(2) 0.0494(15) 0.0000(16) 0.0274(13) -0.0249(14)
C6 0.0652(15) 0.0706(15) 0.0495(13) 0.0049(11) 0.0242(11) -0.0105(10)
C7 0.0422(10) 0.0364(9) 0.0330(9) -0.0040(7) 0.0140(8) -0.0051(7)
C8 0.0668(14) 0.0487(11) 0.0515(13) -0.0013(10) 0.0353(11) -0.0013(9)
C9 0.0607(13) 0.0640(13) 0.0339(10) 0.0118(10) 0.0207(9) 0.0046(9)
C10 0.0441(11) 0.0579(12) 0.0329(10) 0.0026(9) 0.0128(8) -0.0020(8)
C11 0.0412(10) 0.0532(11) 0.0371(10) 0.0020(8) 0.0156(8) -0.0058(8)
C12 0.0424(11) 0.0652(13) 0.0326(10) -0.0010(9) 0.0147(8) -0.0125(8)
C13 0.0555(13) 0.0615(14) 0.0564(13) 0.0007(10) 0.0163(11) -0.0162(10)
C14 0.0774(18) 0.0653(15) 0.0851(19) -0.0118(13) 0.0359(15) -0.0287(13)
C15 0.0672(18) 0.107(2) 0.081(2) -0.0290(16) 0.0364(15) -0.0534(17)
C16 0.0493(14) 0.135(3) 0.0500(15) -0.0052(15) 0.0090(11) -0.0306(16)
C17 0.0538(14) 0.0968(18) 0.0412(12) 0.0036(12) 0.0161(10) -0.0058(11)

loop_
_atom_type_symbol
_atom_type_description
_atom_type_scat_dispersion_real
_atom_type_scat_dispersion_imag
_atom_type_scat_source
C C 0.0033 0.0016
; International Tables
Vol. C, Tables 4.2.6.8 and 6.1.1.4
;
H H 0.0000 0.0000
; International Tables
Vol. C, Tables 4.2.6.8 and 6.1.1.4
;
N N 0.0061 0.0033
; International Tables
Vol. C, Tables 4.2.6.8 and 6.1.1.4
;
S S 0.1246 0.1234
; International Tables
Vol. C, Tables 4.2.6.8 and 6.1.1.4
;

loop_
_geom_angle_atom_site_label_1
_geom_angle_atom_site_label_2
_geom_angle_atom_site_label_3
_geom_angle
_geom_angle_publ_flag
C7 S1 C8 101.63(10) ?
C11 S2 C10 100.19(10) ?
C7 N1 N2 108.66(15) ?
C7 N1 C1 130.67(16) ?
N2 N1 C1 120.63(16) ?
N3 N2 N1 105.83(16) ?
N2 N3 N4 111.45(15) ?
C7 N4 N3 105.84(16) ?
C11 N5 N6 105.28(17) ?
N7 N6 N5 111.75(18) ?
N6 N7 N8 106.19(17) ?
C11 N8 N7 108.02(17) ?
C11 N8 C12 129.77(17) ?
N7 N8 C12 122.19(16) ?
C2 C1 C6 122.4(2) ?
C2 C1 N1 119.21(17) ?
C6 C1 N1 118.38(18) ?
C1 C2 C3 118.4(2) ?
C1 C2 H2 120.8 ?
C3 C2 H2 120.8 ?
C4 C3 C2 120.2(2) ?
C4 C3 H3 119.9 ?
C2 C3 H3 119.9 ?
C3 C4 C5 120.4(2) ?
C3 C4 H4 119.8 ?
C5 C4 H4 119.8 ?
C4 C5 C6 120.4(2) ?
C4 C5 H5 119.8 ?
C6 C5 H5 119.8 ?
C1 C6 C5 118.1(2) ?
C1 C6 H6 120.9 ?
C5 C6 H6 120.9 ?
N4 C7 N1 108.23(17) yes
N4 C7 S1 128.68(15) yes
N1 C7 S1 123.09(14) ?
C9 C8 S1 116.31(14) ?
C9 C8 H8A 108.2 ?
S1 C8 H8A 108.2 ?
C9 C8 H8B 108.2 ?
S1 C8 H8B 108.2 ?
H8A C8 H8B 107.4 ?
C10 C9 C8 113.78(16) ?
C10 C9 H9A 108.8 ?
C8 C9 H9A 108.8 ?
C10 C9 H9B 108.8 ?
C8 C9 H9B 108.8 ?
H9A C9 H9B 107.7 ?
C9 C10 S2 112.74(13) ?
C9 C10 H10A 109.0 ?
S2 C10 H10A 109.0 ?
C9 C10 H10B 109.0 ?
S2 C10 H10B 109.0 ?
H10A C10 H10B 107.8 ?
N5 C11 N8 108.76(18) yes
N5 C11 S2 129.12(15) yes
N8 C11 S2 122.07(15) ?
C17 C12 C13 121.9(2) ?
C17 C12 N8 119.1(2) ?
C13 C12 N8 118.97(18) ?
C12 C13 C14 119.1(2) ?
C12 C13 H13 120.5 ?
C14 C13 H13 120.5 ?
C15 C14 C13 119.4(3) ?
C15 C14 H14 120.3 ?
C13 C14 H14 120.3 ?
C16 C15 C14 120.9(2) ?
C16 C15 H15 119.5 ?
C14 C15 H15 119.5 ?
C15 C16 C17 120.3(2) ?
C15 C16 H16 119.9 ?
C17 C16 H16 119.9 ?
C12 C17 C16 118.4(3) ?
C12 C17 H17 120.8 ?
C16 C17 H17 120.8 ?

loop_
_geom_bond_atom_site_label_1
_geom_bond_atom_site_label_2
_geom_bond_distance
_geom_bond_publ_flag
S1 C7 1.737(2) yes
S1 C8 1.814(2) yes
S2 C11 1.731(2) yes
S2 C10 1.8094(19) yes
N1 C7 1.346(2) ?
N1 N2 1.358(2) ?
N1 C1 1.442(2) ?
N2 N3 1.291(2) ?
N3 N4 1.363(2) ?
N4 C7 1.320(2) ?
N5 C11 1.325(3) ?
N5 N6 1.369(2) ?
N6 N7 1.284(3) ?
N7 N8 1.366(2) ?
N8 C11 1.348(2) ?
N8 C12 1.432(3) ?
C1 C2 1.370(3) ?
C1 C6 1.371(3) ?
C2 C3 1.384(3) ?
C2 H2 0.9300 ?
C3 C4 1.367(4) ?
C3 H3 0.9300 ?
C4 C5 1.372(4) ?
C4 H4 0.9300 ?
C5 C6 1.385(3) ?
C5 H5 0.9300 ?
C6 H6 0.9300 ?
C8 C9 1.519(3) ?
C8 H8A 0.9700 ?
C8 H8B 0.9700 ?
C9 C10 1.513(3) ?
C9 H9A 0.9700 ?
C9 H9B 0.9700 ?
C10 H10A 0.9700 ?
C10 H10B 0.9700 ?
C12 C17 1.376(3) ?
C12 C13 1.376(3) ?
C13 C14 1.383(3) ?
C13 H13 0.9300 ?
C14 C15 1.378(4) ?
C14 H14 0.9300 ?
C15 C16 1.371(4) ?
C15 H15 0.9300 ?
C16 C17 1.382(4) ?
C16 H16 0.9300 ?
C17 H17 0.9300 ?

loop_
_geom_torsion_atom_site_label_1
_geom_torsion_atom_site_label_2
_geom_torsion_atom_site_label_3
_geom_torsion_atom_site_label_4
_geom_torsion
C7 N1 N2 N3 -0.27(19)
C1 N1 N2 N3 177.51(15)
N1 N2 N3 N4 0.42(19)
N2 N3 N4 C7 -0.4(2)
C11 N5 N6 N7 -0.2(3)
N5 N6 N7 N8 0.1(3)
N6 N7 N8 C11 0.1(2)
N6 N7 N8 C12 178.30(18)
C7 N1 C1 C2 -70.9(3)
N2 N1 C1 C2 111.9(2)
C7 N1 C1 C6 109.8(2)
N2 N1 C1 C6 -67.4(2)
C6 C1 C2 C3 0.0(4)
N1 C1 C2 C3 -179.3(2)
C1 C2 C3 C4 -0.2(4)
C2 C3 C4 C5 0.5(5)
C3 C4 C5 C6 -0.6(5)
C2 C1 C6 C5 -0.1(4)
N1 C1 C6 C5 179.1(2)
C4 C5 C6 C1 0.4(4)
N3 N4 C7 N1 0.23(19)
N3 N4 C7 S1 179.65(13)
N2 N1 C7 N4 0.01(19)
C1 N1 C7 N4 -177.46(16)
N2 N1 C7 S1 -179.44(12)
C1 N1 C7 S1 3.1(3)
C8 S1 C7 N4 18.53(18)
C8 S1 C7 N1 -162.13(15)
C7 S1 C8 C9 -70.86(18)
S1 C8 C9 C10 -59.4(2)
C8 C9 C10 S2 168.98(15)
C11 S2 C10 C9 83.77(17)
N6 N5 C11 N8 0.3(2)
N6 N5 C11 S2 -177.18(16)
N7 N8 C11 N5 -0.2(2)
C12 N8 C11 N5 -178.27(19)
N7 N8 C11 S2 177.45(15)
C12 N8 C11 S2 -0.6(3)
C10 S2 C11 N5 1.2(2)
C10 S2 C11 N8 -175.99(16)
C11 N8 C12 C17 123.9(2)
N7 N8 C12 C17 -53.9(3)
C11 N8 C12 C13 -56.7(3)
N7 N8 C12 C13 125.5(2)
C17 C12 C13 C14 -1.5(3)
N8 C12 C13 C14 179.1(2)
C12 C13 C14 C15 1.9(4)
C13 C14 C15 C16 -0.8(4)
C14 C15 C16 C17 -0.8(4)
C13 C12 C17 C16 0.0(3)
N8 C12 C17 C16 179.4(2)
C15 C16 C17 C12 1.1(4)

loop_
_cod_related_entry_id
_cod_related_entry_database
_cod_related_entry_code
1 ChemSpider 3169715
